data_2240257
loop_
_publ_author_name
'Wang, Ju-Xian'
'Feng, Chao'

_publ_section_title
;
 Crystal structure of ethyl 4-[(1<i>H</i>-pyrazol-1-yl)methyl]benzoate
;
_journal_issue 12
_journal_name_full 'Acta Crystallographica Section E'
_journal_page_first o1287
_journal_paper_doi 10.1107/S1600536814025100
_journal_volume 70
_journal_year 2014
_chemical_formula_iupac 'C13 H14 N2 O2'
_chemical_formula_moiety 'C13 H14 N2 O2'
_chemical_formula_sum 'C13 H14 N2 O2'
_chemical_formula_weight 230.26
_chemical_name_systematic
;
Ethyl 4-[(1<i>H</i>-pyrazol-1-yl)methyl]benzoate
;
_space_group_IT_number 2
_symmetry_cell_setting triclinic
_symmetry_space_group_name_Hall '-P 1'
_symmetry_space_group_name_H-M 'P -1'
_atom_sites_solution_hydrogens geom
_atom_sites_solution_primary direct
_atom_sites_solution_secondary difmap
_audit_creation_method SHELXL-97
_cell_angle_alpha 74.013(9)
_cell_angle_beta 83.308(10)
_cell_angle_gamma 64.734(13)
_cell_formula_units_Z 2
_cell_length_a 8.1338(12)
_cell_length_b 8.1961(9)
_cell_length_c 10.7933(11)
_cell_measurement_reflns_used 1485
_cell_measurement_temperature 293(2)
_cell_measurement_theta_max 28.17
_cell_measurement_theta_min 4.25
_cell_volume 625.54(15)
_computing_cell_refinement
;
SAINT (Bruker, 2004)
;
_computing_data_collection
;
<i>FRAMBO</i> (Bruker, 2004)
;
_computing_data_reduction
;
SAINT (Bruker, 2004)
;
_computing_molecular_graphics
;
SHELXTL (Sheldrick, 2008)
;
_computing_publication_material
;
SHELXTL (Sheldrick, 2008)
;
_computing_structure_refinement
;
SHELXTL (Sheldrick, 2008)
;
_computing_structure_solution
;
SHELXTL (Sheldrick, 2008)
;
_diffrn_ambient_temperature 293(2)
_diffrn_measured_fraction_theta_full 0.998
_diffrn_measured_fraction_theta_max 0.998
_diffrn_measurement_device_type 'Agilent SuperNova (Single source at offset, Eos)'
_diffrn_measurement_method 'phi and omega scans'
_diffrn_radiation_monochromator graphite
_diffrn_radiation_source 'fine-focus sealed tube'
_diffrn_radiation_type MoK\a
_diffrn_radiation_wavelength 0.71073
_diffrn_reflns_av_R_equivalents 0.0323
_diffrn_reflns_av_sigmaI/netI 0.0417
_diffrn_reflns_limit_h_max 9
_diffrn_reflns_limit_h_min -9
_diffrn_reflns_limit_k_max 9
_diffrn_reflns_limit_k_min -9
_diffrn_reflns_limit_l_max 8
_diffrn_reflns_limit_l_min -12
_diffrn_reflns_number 4295
_diffrn_reflns_theta_full 25.00
_diffrn_reflns_theta_max 25.00
_diffrn_reflns_theta_min 3.02
_diffrn_standards_decay_% 0
_diffrn_standards_interval_count 0
_diffrn_standards_interval_time 0
_diffrn_standards_number 0
_exptl_absorpt_coefficient_mu 0.084
_exptl_absorpt_correction_T_max 0.9851
_exptl_absorpt_correction_T_min 0.9818
_exptl_absorpt_correction_type multi-scan
_exptl_absorpt_process_details
;
(CrysAlis RED; Agilent, 2012)
;
_exptl_crystal_colour colourless
_exptl_crystal_density_diffrn 1.222
_exptl_crystal_density_method 'not measured'
_exptl_crystal_description block
_exptl_crystal_F_000 244
_exptl_crystal_size_max 0.22
_exptl_crystal_size_mid 0.20
_exptl_crystal_size_min 0.18
_refine_diff_density_max 0.183
_refine_diff_density_min -0.230
_refine_ls_extinction_method none
_refine_ls_goodness_of_fit_ref 1.145
_refine_ls_hydrogen_treatment constr
_refine_ls_matrix_type full
_refine_ls_number_parameters 155
_refine_ls_number_reflns 2197
_refine_ls_number_restraints 0
_refine_ls_restrained_S_all 1.145
_refine_ls_R_factor_all 0.0843
_refine_ls_R_factor_gt 0.0665
_refine_ls_shift/su_max 0.000
_refine_ls_shift/su_mean 0.000
_refine_ls_structure_factor_coef Fsqd
_refine_ls_weighting_details 'calc w=1/[\s^2^(Fo^2^)+(0.0790P)^2^+0.2197P] where P=(Fo^2^+2Fc^2^)/3'
_refine_ls_weighting_scheme calc
_refine_ls_wR_factor_gt 0.1895
_refine_ls_wR_factor_ref 0.2011
_reflns_number_gt 1639
_reflns_number_total 2197
_reflns_threshold_expression I>2\s(I)
_cod_data_source_file hb7319sup1.cif
_cod_data_source_block I
_cod_original_cell_volume 625.54(13)
_cod_database_code 2240257
_cod_database_fobs_code 2240257

loop_
_symmetry_equiv_pos_as_xyz
'x, y, z'
'-x, -y, -z'

loop_
_atom_site_type_symbol
_atom_site_label
_atom_site_fract_x
_atom_site_fract_y
_atom_site_fract_z
_atom_site_U_iso_or_equiv
_atom_site_adp_type
_atom_site_calc_flag
_atom_site_refinement_flags
_atom_site_occupancy
_atom_site_symmetry_multiplicity
C C1 -0.3321(5) 0.2354(4) 0.0922(3) 0.0772(9) Uani d . 1 1
H H1 -0.4412 0.3219 0.0516 0.093 Uiso calc R 1 1
C C2 -0.3185(4) 0.0903(5) 0.1964(3) 0.0787(9) Uani d . 1 1
H H2 -0.4119 0.0606 0.2394 0.094 Uiso calc R 1 1
C C3 -0.1386(4) -0.0001(4) 0.2228(3) 0.0718(9) Uani d . 1 1
H H3 -0.0841 -0.1068 0.2885 0.086 Uiso calc R 1 1
C C4 0.1384(4) 0.0519(4) 0.1369(3) 0.0653(8) Uani d . 1 1
H H4A 0.1766 0.0861 0.0486 0.078 Uiso calc R 1 1
H H4B 0.2091 -0.0805 0.1712 0.078 Uiso calc R 1 1
C C5 0.1753(3) 0.1603(4) 0.2163(2) 0.0543(7) Uani d . 1 1
C C6 0.2157(4) 0.0834(4) 0.3464(3) 0.0610(7) Uani d . 1 1
H H6 0.2269 -0.0374 0.3842 0.073 Uiso calc R 1 1
C C7 0.2396(4) 0.1856(4) 0.4205(2) 0.0584(7) Uani d . 1 1
H H7 0.2671 0.1326 0.5077 0.070 Uiso calc R 1 1
C C8 0.2227(3) 0.3657(3) 0.3656(2) 0.0505(6) Uani d . 1 1
C C9 0.1870(4) 0.4413(4) 0.2343(3) 0.0573(7) Uani d . 1 1
H H9 0.1784 0.5611 0.1959 0.069 Uiso calc R 1 1
C C10 0.1643(4) 0.3379(4) 0.1609(3) 0.0588(7) Uani d . 1 1
H H10 0.1413 0.3888 0.0731 0.071 Uiso calc R 1 1
C C11 0.2393(4) 0.4838(4) 0.4420(3) 0.0561(7) Uani d . 1 1
C C12 0.2906(4) 0.5017(5) 0.6500(3) 0.0726(9) Uani d . 1 1
H H12A 0.1747 0.6050 0.6552 0.087 Uiso calc R 1 1
H H12B 0.3805 0.5512 0.6164 0.087 Uiso calc R 1 1
C C13 0.3460(6) 0.3720(6) 0.7790(4) 0.1028(13) Uani d . 1 1
H H13A 0.2574 0.3219 0.8103 0.154 Uiso calc R 1 1
H H13B 0.3544 0.4378 0.8374 0.154 Uiso calc R 1 1
H H13C 0.4622 0.2722 0.7729 0.154 Uiso calc R 1 1
N N1 -0.0526(3) 0.0895(3) 0.13866(19) 0.0554(6) Uani d . 1 1
N N2 -0.1716(4) 0.2383(3) 0.0558(2) 0.0741(8) Uani d . 1 1
O O1 0.2758(3) 0.3958(3) 0.56635(18) 0.0672(6) Uani d . 1 1
O O2 0.2213(3) 0.6418(3) 0.3986(2) 0.0823(7) Uani d . 1 1

loop_
_atom_site_aniso_label
_atom_site_aniso_U_11
_atom_site_aniso_U_22
_atom_site_aniso_U_33
_atom_site_aniso_U_12
_atom_site_aniso_U_13
_atom_site_aniso_U_23
C1 0.075(2) 0.072(2) 0.083(2) -0.0205(17) -0.0233(17) -0.0225(17)
C2 0.070(2) 0.088(2) 0.079(2) -0.0365(18) 0.0043(16) -0.0178(18)
C3 0.078(2) 0.075(2) 0.0547(17) -0.0352(17) -0.0020(14) 0.0029(15)
C4 0.0684(18) 0.083(2) 0.0557(17) -0.0358(16) 0.0119(13) -0.0318(15)
C5 0.0541(15) 0.0664(17) 0.0469(15) -0.0276(13) 0.0101(11) -0.0209(12)
C6 0.0804(19) 0.0549(16) 0.0506(16) -0.0330(14) 0.0032(13) -0.0109(12)
C7 0.0788(19) 0.0601(16) 0.0391(14) -0.0336(14) 0.0003(12) -0.0086(12)
C8 0.0534(14) 0.0530(14) 0.0456(14) -0.0235(12) 0.0016(11) -0.0114(11)
C9 0.0660(17) 0.0557(15) 0.0489(15) -0.0289(13) -0.0030(12) -0.0035(12)
C10 0.0630(17) 0.0721(18) 0.0404(14) -0.0305(14) 0.0011(11) -0.0090(13)
C11 0.0593(16) 0.0558(16) 0.0552(16) -0.0262(13) -0.0016(12) -0.0124(13)
C12 0.079(2) 0.082(2) 0.072(2) -0.0358(17) -0.0023(15) -0.0388(17)
C13 0.131(3) 0.105(3) 0.070(2) -0.031(2) -0.027(2) -0.039(2)
N1 0.0692(14) 0.0607(13) 0.0401(12) -0.0296(11) -0.0015(10) -0.0136(10)
N2 0.100(2) 0.0673(16) 0.0533(14) -0.0374(14) -0.0200(13) -0.0007(12)
O1 0.0917(15) 0.0665(12) 0.0502(12) -0.0353(11) -0.0060(10) -0.0181(9)
O2 0.1173(19) 0.0621(13) 0.0756(15) -0.0452(13) -0.0147(13) -0.0102(11)

loop_
_atom_type_symbol
_atom_type_description
_atom_type_scat_dispersion_real
_atom_type_scat_dispersion_imag
_atom_type_scat_source
C C 0.0033 0.0016 'International Tables Vol C Tables 4.2.6.8 and 6.1.1.4'
H H 0.0000 0.0000 'International Tables Vol C Tables 4.2.6.8 and 6.1.1.4'
N N 0.0061 0.0033 'International Tables Vol C Tables 4.2.6.8 and 6.1.1.4'
O O 0.0106 0.0060 'International Tables Vol C Tables 4.2.6.8 and 6.1.1.4'

loop_
_geom_angle_atom_site_label_1
_geom_angle_atom_site_label_2
_geom_angle_atom_site_label_3
_geom_angle
N2 C1 C2 112.2(3)
N2 C1 H1 123.9
C2 C1 H1 123.9
C3 C2 C1 104.4(3)
C3 C2 H2 127.8
C1 C2 H2 127.8
N1 C3 C2 108.4(3)
N1 C3 H3 125.8
C2 C3 H3 125.8
N1 C4 C5 111.3(2)
N1 C4 H4A 109.4
C5 C4 H4A 109.4
N1 C4 H4B 109.4
C5 C4 H4B 109.4
H4A C4 H4B 108.0
C10 C5 C6 119.0(2)
C10 C5 C4 120.7(2)
C6 C5 C4 120.3(2)
C5 C6 C7 120.4(2)
C5 C6 H6 119.8
C7 C6 H6 119.8
C8 C7 C6 120.4(2)
C8 C7 H7 119.8
C6 C7 H7 119.8
C7 C8 C9 119.2(2)
C7 C8 C11 122.5(2)
C9 C8 C11 118.3(2)
C10 C9 C8 119.9(2)
C10 C9 H9 120.1
C8 C9 H9 120.1
C5 C10 C9 120.9(2)
C5 C10 H10 119.5
C9 C10 H10 119.5
O2 C11 O1 122.7(3)
O2 C11 C8 124.4(3)
O1 C11 C8 112.9(2)
O1 C12 C13 107.1(3)
O1 C12 H12A 110.3
C13 C12 H12A 110.3
O1 C12 H12B 110.3
C13 C12 H12B 110.3
H12A C12 H12B 108.5
C12 C13 H13A 109.5
C12 C13 H13B 109.5
H13A C13 H13B 109.5
C12 C13 H13C 109.5
H13A C13 H13C 109.5
H13B C13 H13C 109.5
C3 N1 N2 110.7(3)
C3 N1 C4 127.7(2)
N2 N1 C4 121.4(2)
C1 N2 N1 104.3(2)
C11 O1 C12 117.0(2)

loop_
_geom_bond_atom_site_label_1
_geom_bond_atom_site_label_2
_geom_bond_distance
C1 N2 1.327(4)
C1 C2 1.367(5)
C1 H1 0.9300
C2 C3 1.351(4)
C2 H2 0.9300
C3 N1 1.333(4)
C3 H3 0.9300
C4 N1 1.448(3)
C4 C5 1.524(4)
C4 H4A 0.9700
C4 H4B 0.9700
C5 C10 1.381(4)
C5 C6 1.385(4)
C6 C7 1.386(4)
C6 H6 0.9300
C7 C8 1.384(4)
C7 H7 0.9300
C8 C9 1.391(3)
C8 C11 1.487(4)
C9 C10 1.385(4)
C9 H9 0.9300
C10 H10 0.9300
C11 O2 1.200(3)
C11 O1 1.336(3)
C12 O1 1.460(3)
C12 C13 1.481(5)
C12 H12A 0.9700
C12 H12B 0.9700
C13 H13A 0.9600
C13 H13B 0.9600
C13 H13C 0.9600
N1 N2 1.348(3)

loop_
_geom_hbond_atom_site_label_D
_geom_hbond_atom_site_label_H
_geom_hbond_atom_site_label_A
_geom_hbond_site_symmetry_A
_geom_hbond_distance_DH
_geom_hbond_distance_HA
_geom_hbond_distance_DA
_geom_hbond_angle_DHA
C2 H2 Cg2 1_455 0.93 2.94 3.670(4) 137
C4 H4A Cg1 2_555 0.97 3.00 3.600(3) 122
C12 H12A Cg2 2_566 0.97 2.82 3.689(4) 150

loop_
_geom_torsion_atom_site_label_1
_geom_torsion_atom_site_label_2
_geom_torsion_atom_site_label_3
_geom_torsion_atom_site_label_4
_geom_torsion
N2 C1 C2 C3 -0.8(4)
C1 C2 C3 N1 0.6(4)
N1 C4 C5 C10 -88.7(3)
N1 C4 C5 C6 89.5(3)
C10 C5 C6 C7 1.8(4)
C4 C5 C6 C7 -176.5(2)
C5 C6 C7 C8 0.2(4)
C6 C7 C8 C9 -2.0(4)
C6 C7 C8 C11 177.3(2)
C7 C8 C9 C10 1.6(4)
C11 C8 C9 C10 -177.7(2)
C6 C5 C10 C9 -2.1(4)
C4 C5 C10 C9 176.1(2)
C8 C9 C10 C5 0.4(4)
C7 C8 C11 O2 -178.2(3)
C9 C8 C11 O2 1.1(4)
C7 C8 C11 O1 1.5(4)
C9 C8 C11 O1 -179.2(2)
C2 C3 N1 N2 -0.3(4)
C2 C3 N1 C4 174.4(3)
C5 C4 N1 C3 -89.3(4)
C5 C4 N1 N2 84.9(3)
C2 C1 N2 N1 0.6(4)
C3 N1 N2 C1 -0.2(3)
C4 N1 N2 C1 -175.3(2)
O2 C11 O1 C12 1.0(4)
C8 C11 O1 C12 -178.7(2)
C13 C12 O1 C11 -175.4(3)
